data_4083378
loop_
_publ_author_name
'Jami, Ananda Kumar'
'Prabhu, M. Santhana Raj'
'Baskar, Viswanathan'

_publ_section_title
;
 Isolation of Tetranuclear Organoantimony Oxo Clusters and
 Hexa-decanuclear Polyoxostibonates
;
_journal_issue 5
_journal_name_full Organometallics
_journal_page_first 1137
_journal_paper_doi 10.1021/om900942q
_journal_volume 29
_journal_year 2010
_chemical_formula_moiety 'C113 H90 Cl4 N10 O12 Sb4'
_chemical_formula_sum 'C113 H90 Cl4 N10 O12 Sb4'
_chemical_formula_weight 2408.75
_chemical_name_systematic
; 
 ? 
;
_space_group_IT_number 2
_symmetry_cell_setting triclinic
_symmetry_space_group_name_Hall '-P 1'
_symmetry_space_group_name_H-M 'P -1'
_atom_sites_solution_hydrogens geom
_atom_sites_solution_primary direct
_atom_sites_solution_secondary difmap
_audit_creation_method SHELXL-97
_cell_angle_alpha 93.3380(10)
_cell_angle_beta 105.9110(10)
_cell_angle_gamma 99.6350(10)
_cell_formula_units_Z 2
_cell_length_a 14.0727(11)
_cell_length_b 17.1810(14)
_cell_length_c 21.7428(17)
_cell_measurement_reflns_used 7826
_cell_measurement_temperature 100(2)
_cell_measurement_theta_max 26.00
_cell_measurement_theta_min 2.42
_cell_volume 4954.2(7)
_computing_cell_refinement 'Bruker SMART'
_computing_data_collection 'Bruker SMART'
_computing_data_reduction 'Bruker SAINT'
_computing_molecular_graphics 'Bruker SHELXTL'
_computing_publication_material 'Bruker SHELXTL'
_computing_structure_refinement 'SHELXL-97 (Sheldrick, 1997)'
_computing_structure_solution 'SHELXS-97 (Sheldrick, 1990)'
_diffrn_ambient_temperature 100(2)
_diffrn_measured_fraction_theta_full 0.993
_diffrn_measured_fraction_theta_max 0.993
_diffrn_measurement_device_type 'CCD area detector'
_diffrn_measurement_method 'phi and omega scans'
_diffrn_radiation_monochromator graphite
_diffrn_radiation_source 'fine-focus sealed tube'
_diffrn_radiation_type MoK\a
_diffrn_radiation_wavelength 0.71073
_diffrn_reflns_av_R_equivalents 0.0294
_diffrn_reflns_av_sigmaI/netI 0.0371
_diffrn_reflns_limit_h_max 17
_diffrn_reflns_limit_h_min -17
_diffrn_reflns_limit_k_max 21
_diffrn_reflns_limit_k_min -21
_diffrn_reflns_limit_l_max 26
_diffrn_reflns_limit_l_min -26
_diffrn_reflns_number 51784
_diffrn_reflns_theta_full 26.01
_diffrn_reflns_theta_max 26.01
_diffrn_reflns_theta_min 1.47
_exptl_absorpt_coefficient_mu 1.257
_exptl_absorpt_correction_T_max 0.8054
_exptl_absorpt_correction_T_min 0.6746
_exptl_absorpt_correction_type empirical
_exptl_absorpt_process_details brukersadbas
_exptl_crystal_colour colorless
_exptl_crystal_density_diffrn 1.615
_exptl_crystal_density_method 'not measured'
_exptl_crystal_description block
_exptl_crystal_F_000 2412
_exptl_crystal_size_max 0.34
_exptl_crystal_size_mid 0.20
_exptl_crystal_size_min 0.18
_refine_diff_density_max 2.005
_refine_diff_density_min -0.903
_refine_diff_density_rms 0.100
_refine_ls_extinction_method none
_refine_ls_goodness_of_fit_ref 1.046
_refine_ls_hydrogen_treatment mixed
_refine_ls_matrix_type full
_refine_ls_number_parameters 1293
_refine_ls_number_reflns 19378
_refine_ls_number_restraints 0
_refine_ls_restrained_S_all 1.046
_refine_ls_R_factor_all 0.0423
_refine_ls_R_factor_gt 0.0351
_refine_ls_shift/su_max 0.001
_refine_ls_shift/su_mean 0.000
_refine_ls_structure_factor_coef Fsqd
_refine_ls_weighting_details 'calc w=1/[\s^2^(Fo^2^)+(0.0451P)^2^+5.6227P] where P=(Fo^2^+2Fc^2^)/3'
_refine_ls_weighting_scheme calc
_refine_ls_wR_factor_gt 0.0861
_refine_ls_wR_factor_ref 0.0899
_reflns_number_gt 16781
_reflns_number_total 19378
_reflns_threshold_expression >2sigma(I)
_cod_data_source_file om900942q_si_002.cif
_cod_data_source_block '_COMPOUND_1'
_cod_depositor_comments
;
The following automatic conversions were performed:

'_symmetry_cell_setting' value 'Triclinic' changed to 'triclinic'
according to
/usr/data/users/saulius/automatic-downloads/retrospective/ACS/lib/dictionaries/cif_core.dic
dictionary named 'cif_core.dic' version 2.4.2 from 2011-04-26.

Automatic conversion script
Id: cif_fix_values 2281 2013-09-26 08:29:07Z andrius 
;
_cod_original_sg_symbol_H-M 'P-1   '
_cod_database_code 4083378

loop_
_symmetry_equiv_pos_as_xyz
'x, y, z'
'-x, -y, -z'

loop_
_atom_site_label
_atom_site_type_symbol
_atom_site_fract_x
_atom_site_fract_y
_atom_site_fract_z
_atom_site_U_iso_or_equiv
_atom_site_adp_type
_atom_site_occupancy
_atom_site_symmetry_multiplicity
_atom_site_calc_flag
_atom_site_refinement_flags
Sb1 Sb 0.721559(16) 0.334833(12) 0.261038(10) 0.01971(6) Uani 1 1 d .
Sb3 Sb 0.602875(16) 0.156612(12) 0.306185(10) 0.01858(6) Uani 1 1 d .
Sb2 Sb 0.459629(16) 0.308385(12) 0.255758(10) 0.02036(6) Uani 1 1 d .
Sb4 Sb 0.709473(16) 0.147360(12) 0.174857(10) 0.02042(6) Uani 1 1 d .
Cl4 Cl 0.83982(9) -0.20311(6) 0.14412(5) 0.0464(3) Uani 1 1 d .
Cl1 Cl 0.80708(13) 0.58918(11) 0.05664(9) 0.0956(6) Uani 1 1 d .
Cl2 Cl 0.34672(8) 0.66774(5) 0.25183(5) 0.0374(2) Uani 1 1 d .
Cl3 Cl 0.24137(7) -0.16189(5) 0.24842(5) 0.0380(2) Uani 1 1 d .
O5 O 0.68365(17) 0.25512(13) 0.18641(10) 0.0222(5) Uani 1 1 d .
O11 O 0.84154(17) 0.17075(13) 0.23944(11) 0.0242(5) Uani 1 1 d .
H11 H 0.8556 0.2182 0.2526 0.036 Uiso 1 1 calc R
O3 O 0.70421(16) 0.25390(12) 0.31934(10) 0.0196(5) Uani 1 1 d .
O4 O 0.63420(17) 0.10839(13) 0.23312(10) 0.0212(5) Uani 1 1 d .
O2 O 0.49597(16) 0.20384(13) 0.25392(10) 0.0204(5) Uani 1 1 d .
O8 O 0.59519(17) 0.19537(13) 0.39412(10) 0.0224(5) Uani 1 1 d .
O9 O 0.75247(18) 0.18344(14) 0.09912(11) 0.0266(5) Uani 1 1 d .
O7 O 0.31839(17) 0.24775(14) 0.23744(11) 0.0258(5) Uani 1 1 d .
O6 O 0.86750(16) 0.32474(13) 0.29377(11) 0.0230(5) Uani 1 1 d .
O1 O 0.59053(17) 0.36117(13) 0.25058(11) 0.0229(5) Uani 1 1 d .
O10 O 0.4969(2) 0.32406(14) 0.35005(11) 0.0293(6) Uani 1 1 d .
H10 H 0.5211 0.2865 0.3648 0.044 Uiso 1 1 calc R
N7 N 0.5609(2) 0.12444(16) 0.10567(13) 0.0231(6) Uani 1 1 d .
N8 N 0.4740(2) 0.11697(16) 0.12232(13) 0.0239(6) Uani 1 1 d .
H8 H 0.4708 0.1210 0.1613 0.029 Uiso 1 1 calc R
N5 N 0.7251(2) 0.10653(16) 0.36389(13) 0.0216(6) Uani 1 1 d .
N6 N 0.7955(2) 0.07959(16) 0.34087(13) 0.0236(6) Uani 1 1 d .
H6B H 0.8068 0.0902 0.3051 0.028 Uiso 1 1 calc R
N2 N 0.7000(2) 0.44756(17) 0.37293(13) 0.0270(6) Uani 1 1 d .
H2 H 0.6361 0.4297 0.3607 0.032 Uiso 1 1 calc R
N1 N 0.7671(2) 0.41956(16) 0.34764(13) 0.0242(6) Uani 1 1 d .
N3 N 0.4218(2) 0.28898(16) 0.15089(13) 0.0223(6) Uani 1 1 d .
N4 N 0.4903(2) 0.29603(16) 0.11740(13) 0.0233(6) Uani 1 1 d .
H4 H 0.5538 0.2983 0.1339 0.028 Uiso 1 1 calc R
C76 C 0.5349(3) 0.11418(19) 0.04098(16) 0.0249(7) Uani 1 1 d .
C54 C 0.6611(3) 0.09302(19) 0.45760(15) 0.0234(7) Uani 1 1 d .
C49 C 0.5983(3) 0.14956(19) 0.44346(15) 0.0225(7) Uani 1 1 d .
C50 C 0.5411(3) 0.1644(2) 0.48460(16) 0.0272(7) Uani 1 1 d .
H50 H 0.5000 0.2019 0.4759 0.033 Uiso 1 1 calc R
C53 C 0.6616(3) 0.0528(2) 0.51203(16) 0.0268(7) Uani 1 1 d .
H53 H 0.7022 0.0151 0.5216 0.032 Uiso 1 1 calc R
C70 C 0.7150(3) 0.1488(2) 0.03722(16) 0.0262(7) Uani 1 1 d .
C75 C 0.6121(3) 0.11740(19) 0.00722(16) 0.0258(7) Uani 1 1 d .
C74 C 0.5820(3) 0.0909(2) -0.05854(16) 0.0312(8) Uani 1 1 d .
H74 H 0.5143 0.0706 -0.0789 0.037 Uiso 1 1 calc R
C55 C 0.7280(3) 0.07578(19) 0.41976(15) 0.0228(7) Uani 1 1 d .
C56 C 0.8028(3) 0.0295(2) 0.43246(16) 0.0262(7) Uani 1 1 d .
H56 H 0.8207 0.0014 0.4678 0.031 Uiso 1 1 calc R
C57 C 0.8450(3) 0.03411(19) 0.38175(16) 0.0244(7) Uani 1 1 d .
C58 C 0.9261(3) -0.0024(2) 0.36919(16) 0.0250(7) Uani 1 1 d .
C59 C 0.9782(3) -0.0457(2) 0.41514(17) 0.0274(7) Uani 1 1 d .
H59 H 0.9616 -0.0510 0.4534 0.033 Uiso 1 1 calc R
C77 C 0.4301(3) 0.0995(2) 0.01735(16) 0.0274(8) Uani 1 1 d .
H77 H 0.3922 0.0897 -0.0256 0.033 Uiso 1 1 calc R
C78 C 0.3936(3) 0.10239(19) 0.06996(16) 0.0259(7) Uani 1 1 d .
C79 C 0.2907(3) 0.0927(2) 0.07488(16) 0.0285(8) Uani 1 1 d .
C84 C 0.2685(3) 0.0787(2) 0.13230(18) 0.0342(9) Uani 1 1 d .
H84 H 0.3199 0.0756 0.1690 0.041 Uiso 1 1 calc R
C67 C 0.8019(3) -0.1121(2) 0.15039(17) 0.0313(8) Uani 1 1 d .
C64A C 0.7406(3) 0.03199(19) 0.15771(15) 0.0227(7) Uani 1 1 d .
C63 C 0.9505(3) 0.0029(2) 0.31162(18) 0.0308(8) Uani 1 1 d .
H63 H 0.9161 0.0310 0.2804 0.037 Uiso 1 1 calc R
C62 C 1.0259(3) -0.0334(2) 0.30056(19) 0.0356(9) Uani 1 1 d .
H62 H 1.0412 -0.0301 0.2617 0.043 Uiso 1 1 calc R
C61 C 1.0787(3) -0.0747(2) 0.34715(18) 0.0325(8) Uani 1 1 d .
H61 H 1.1302 -0.0982 0.3399 0.039 Uiso 1 1 calc R
C60 C 1.0543(3) -0.0807(2) 0.40396(18) 0.0313(8) Uani 1 1 d .
H60 H 1.0894 -0.1085 0.4352 0.038 Uiso 1 1 calc R
C52 C 0.6042(3) 0.0675(2) 0.55148(17) 0.0308(8) Uani 1 1 d .
H52 H 0.6053 0.0395 0.5870 0.037 Uiso 1 1 calc R
C51 C 0.5446(3) 0.1241(2) 0.53800(17) 0.0309(8) Uani 1 1 d .
H51 H 0.5066 0.1352 0.5651 0.037 Uiso 1 1 calc R
C80 C 0.2114(3) 0.0989(3) 0.02157(19) 0.0431(10) Uani 1 1 d .
H80 H 0.2247 0.1098 -0.0170 0.052 Uiso 1 1 calc R
C83 C 0.1704(3) 0.0693(2) 0.1350(2) 0.0396(9) Uani 1 1 d .
H83 H 0.1563 0.0594 0.1735 0.047 Uiso 1 1 calc R
C82 C 0.0932(3) 0.0745(3) 0.0816(2) 0.0442(10) Uani 1 1 d .
H82 H 0.0274 0.0680 0.0840 0.053 Uiso 1 1 calc R
C73 C 0.6498(3) 0.0939(2) -0.09383(18) 0.0371(9) Uani 1 1 d .
H73 H 0.6280 0.0768 -0.1376 0.045 Uiso 1 1 calc R
C72 C 0.7502(3) 0.1226(2) -0.06379(18) 0.0393(10) Uani 1 1 d .
H72 H 0.7963 0.1240 -0.0874 0.047 Uiso 1 1 calc R
C71 C 0.7833(3) 0.1495(2) 0.00122(18) 0.0329(8) Uani 1 1 d .
H71 H 0.8516 0.1681 0.0210 0.039 Uiso 1 1 calc R
C69 C 0.6843(3) -0.0361(2) 0.16999(16) 0.0259(7) Uani 1 1 d .
H69 H 0.6254 -0.0333 0.1809 0.031 Uiso 1 1 calc R
C68 C 0.7147(3) -0.1089(2) 0.16618(17) 0.0305(8) Uani 1 1 d .
H68 H 0.6764 -0.1546 0.1742 0.037 Uiso 1 1 calc R
C7 C 0.9483(3) 0.3829(2) 0.31983(16) 0.0262(7) Uani 1 1 d .
C12 C 0.9477(3) 0.4493(2) 0.36102(18) 0.0299(8) Uani 1 1 d .
C8 C 1.0376(3) 0.3738(2) 0.3072(2) 0.0357(9) Uani 1 1 d .
H8A H 1.0378 0.3308 0.2793 0.043 Uiso 1 1 calc R
C1 C 0.7575(3) 0.4236(2) 0.20233(16) 0.0272(7) Uani 1 1 d .
C2 C 0.8285(3) 0.4163(2) 0.16983(18) 0.0325(8) Uani 1 1 d .
H2A H 0.8654 0.3760 0.1778 0.039 Uiso 1 1 calc R
C3 C 0.8450(3) 0.4680(2) 0.1258(2) 0.0391(9) Uani 1 1 d .
H3 H 0.8935 0.4635 0.1048 0.047 Uiso 1 1 calc R
C6 C 0.7024(4) 0.4832(2) 0.1893(2) 0.0467(11) Uani 1 1 d .
H6 H 0.6548 0.4889 0.2109 0.056 Uiso 1 1 calc R
C4 C 0.7887(4) 0.5256(3) 0.1137(2) 0.0520(12) Uani 1 1 d .
C5 C 0.7173(4) 0.5347(3) 0.1444(3) 0.0645(15) Uani 1 1 d .
H5 H 0.6797 0.5745 0.1353 0.077 Uiso 1 1 calc R
C26 C 0.4107(3) 0.5444(2) 0.20431(19) 0.0370(9) Uani 1 1 d .
H26 H 0.4230 0.5764 0.1732 0.044 Uiso 1 1 calc R
C25 C 0.3713(3) 0.5716(2) 0.25089(17) 0.0286(8) Uani 1 1 d .
C24 C 0.3513(3) 0.5252(2) 0.29683(18) 0.0312(8) Uani 1 1 d .
H24 H 0.3239 0.5444 0.3277 0.037 Uiso 1 1 calc R
C23 C 0.3728(3) 0.4489(2) 0.29651(17) 0.0267(7) Uani 1 1 d .
H23 H 0.3593 0.4167 0.3272 0.032 Uiso 1 1 calc R
C22 C 0.4141(3) 0.4206(2) 0.25078(16) 0.0242(7) Uani 1 1 d .
C27 C 0.4317(3) 0.4685(2) 0.20453(18) 0.0339(9) Uani 1 1 d .
H27 H 0.4581 0.4494 0.1731 0.041 Uiso 1 1 calc R
C81 C 0.1139(3) 0.0893(3) 0.0248(2) 0.0516(12) Uani 1 1 d .
H81 H 0.0620 0.0928 -0.0116 0.062 Uiso 1 1 calc R
C47 C 0.3188(3) -0.0063(2) 0.28513(17) 0.0279(8) Uani 1 1 d .
H47 H 0.2539 -0.0008 0.2843 0.034 Uiso 1 1 calc R
C45 C 0.4364(3) -0.0903(2) 0.27543(16) 0.0278(8) Uani 1 1 d .
H45 H 0.4499 -0.1406 0.2682 0.033 Uiso 1 1 calc R
C43 C 0.4939(3) 0.05166(19) 0.30134(15) 0.0218(7) Uani 1 1 d .
C14 C 0.8477(3) 0.5184(2) 0.42456(18) 0.0324(8) Uani 1 1 d .
H14 H 0.8990 0.5557 0.4528 0.039 Uiso 1 1 calc R
C48 C 0.3965(3) 0.0594(2) 0.29971(16) 0.0258(7) Uani 1 1 d .
H48 H 0.3832 0.1094 0.3085 0.031 Uiso 1 1 calc R
C13 C 0.8581(3) 0.4626(2) 0.37818(16) 0.0275(8) Uani 1 1 d .
C15 C 0.7471(3) 0.5074(2) 0.42006(17) 0.0297(8) Uani 1 1 d .
C44 C 0.5132(3) -0.0237(2) 0.29002(16) 0.0264(7) Uani 1 1 d .
H44 H 0.5785 -0.0298 0.2922 0.032 Uiso 1 1 calc R
C11 C 1.0385(3) 0.5032(2) 0.3881(2) 0.0479(11) Uani 1 1 d .
H11A H 1.0394 0.5476 0.4151 0.058 Uiso 1 1 calc R
C46 C 0.3397(3) -0.0802(2) 0.27183(16) 0.0262(7) Uani 1 1 d .
C40 C 0.6099(3) 0.3063(2) -0.08306(19) 0.0408(10) Uani 1 1 d .
H40 H 0.6456 0.3067 -0.1133 0.049 Uiso 1 1 calc R
C39 C 0.5068(4) 0.2907(2) -0.10264(19) 0.0434(10) Uani 1 1 d .
H39 H 0.4729 0.2812 -0.1463 0.052 Uiso 1 1 calc R
C38 C 0.4526(3) 0.2888(2) -0.05840(17) 0.0364(9) Uani 1 1 d .
H38 H 0.3826 0.2778 -0.0724 0.044 Uiso 1 1 calc R
C37 C 0.5030(3) 0.3034(2) 0.00738(16) 0.0282(8) Uani 1 1 d .
C42 C 0.6071(3) 0.3206(2) 0.02650(18) 0.0341(9) Uani 1 1 d .
H42 H 0.6415 0.3317 0.0701 0.041 Uiso 1 1 calc R
C41 C 0.6606(3) 0.3215(2) -0.0182(2) 0.0409(10) Uani 1 1 d .
H41 H 0.7306 0.3323 -0.0046 0.049 Uiso 1 1 calc R
C33 C 0.2411(3) 0.2826(2) 0.13061(17) 0.0274(7) Uani 1 1 d .
C28 C 0.2378(3) 0.2621(2) 0.19239(16) 0.0260(7) Uani 1 1 d .
C29 C 0.1458(3) 0.2509(2) 0.20640(19) 0.0323(8) Uani 1 1 d .
H29 H 0.1434 0.2372 0.2468 0.039 Uiso 1 1 calc R
C32 C 0.1508(3) 0.2925(2) 0.08649(18) 0.0356(9) Uani 1 1 d .
H32 H 0.1517 0.3066 0.0460 0.043 Uiso 1 1 calc R
C34 C 0.3320(3) 0.2890(2) 0.10937(16) 0.0247(7) Uani 1 1 d .
C36 C 0.4451(3) 0.2990(2) 0.05430(15) 0.0254(7) Uani 1 1 d .
C35 C 0.3440(3) 0.2950(2) 0.04828(17) 0.0287(8) Uani 1 1 d .
H35 H 0.2935 0.2961 0.0105 0.034 Uiso 1 1 calc R
C10 C 1.1257(4) 0.4919(3) 0.3758(3) 0.0684(16) Uani 1 1 d .
H10A H 1.1854 0.5280 0.3948 0.082 Uiso 1 1 calc R
C9 C 1.1249(3) 0.4266(3) 0.3350(3) 0.0587(14) Uani 1 1 d .
H9 H 1.1842 0.4189 0.3266 0.070 Uiso 1 1 calc R
C65 C 0.8288(3) 0.0269(2) 0.14149(17) 0.0309(8) Uani 1 1 d .
H65 H 0.8671 0.0722 0.1328 0.037 Uiso 1 1 calc R
C30 C 0.0585(3) 0.2596(3) 0.16184(19) 0.0395(9) Uani 1 1 d .
H30 H -0.0023 0.2506 0.1718 0.047 Uiso 1 1 calc R
C31 C 0.0617(3) 0.2818(3) 0.1018(2) 0.0417(10) Uani 1 1 d .
H31 H 0.0033 0.2895 0.0721 0.050 Uiso 1 1 calc R
C66 C 0.8595(3) -0.0454(2) 0.13819(17) 0.0337(9) Uani 1 1 d .
H66 H 0.9187 -0.0487 0.1278 0.040 Uiso 1 1 calc R
C16 C 0.6908(3) 0.5489(2) 0.45472(18) 0.0352(9) Uani 1 1 d .
C17 C 0.7414(4) 0.6025(3) 0.5074(2) 0.0484(11) Uani 1 1 d .
H17 H 0.8114 0.6123 0.5214 0.058 Uiso 1 1 calc R
C18 C 0.6878(4) 0.6425(3) 0.5399(2) 0.0518(12) Uani 1 1 d .
H18 H 0.7227 0.6789 0.5755 0.062 Uiso 1 1 calc R
C19 C 0.5876(4) 0.6295(3) 0.5208(2) 0.0549(13) Uani 1 1 d .
H19 H 0.5529 0.6564 0.5431 0.066 Uiso 1 1 calc R
C20 C 0.5358(5) 0.5761(5) 0.4678(3) 0.104(3) Uani 1 1 d .
H20 H 0.4658 0.5665 0.4540 0.125 Uiso 1 1 calc R
C21 C 0.5884(4) 0.5367(4) 0.4351(3) 0.095(3) Uani 1 1 d .
H21 H 0.5531 0.5010 0.3990 0.113 Uiso 1 1 calc R
O12 O 1.0608(2) 0.18324(17) 0.33016(12) 0.0383(6) Uani 1 1 d .
H12 H 1.0142 0.2003 0.3385 0.057 Uiso 1 1 calc R
N9 N 0.9562(2) 0.23030(18) 0.40132(14) 0.0295(7) Uani 1 1 d .
N10 N 0.8860(2) 0.25697(17) 0.42314(14) 0.0279(6) Uani 1 1 d .
H10B H 0.8315 0.2672 0.3984 0.034 Uiso 1 1 calc R
C86 C 1.2122(3) 0.1445(2) 0.3799(2) 0.0376(9) Uani 1 1 d .
H86 H 1.2197 0.1329 0.3394 0.045 Uiso 1 1 calc R
C87 C 1.2842(3) 0.1327(2) 0.4339(2) 0.0398(10) Uani 1 1 d .
H87 H 1.3395 0.1122 0.4297 0.048 Uiso 1 1 calc R
C88 C 1.2749(3) 0.1512(2) 0.4947(2) 0.0420(10) Uani 1 1 d .
H88 H 1.3241 0.1441 0.5313 0.050 Uiso 1 1 calc R
C90 C 1.1168(3) 0.1923(2) 0.44670(19) 0.0323(8) Uani 1 1 d .
C91 C 1.0289(3) 0.2231(2) 0.45433(18) 0.0293(8) Uani 1 1 d .
C92 C 1.0031(3) 0.2454(2) 0.50952(18) 0.0322(8) Uani 1 1 d .
H92 H 1.0411 0.2463 0.5520 0.039 Uiso 1 1 calc R
C93 C 0.9096(3) 0.2661(2) 0.48813(16) 0.0271(7) Uani 1 1 d .
C94 C 0.8397(3) 0.2895(2) 0.52131(17) 0.0289(8) Uani 1 1 d .
C99 C 0.7623(3) 0.3261(2) 0.49054(18) 0.0328(8) Uani 1 1 d .
H99 H 0.7578 0.3399 0.4492 0.039 Uiso 1 1 calc R
C98 C 0.6912(3) 0.3427(2) 0.5201(2) 0.0389(9) Uani 1 1 d .
H98 H 0.6395 0.3673 0.4986 0.047 Uiso 1 1 calc R
C97 C 0.6971(4) 0.3229(2) 0.5811(2) 0.0432(10) Uani 1 1 d .
H97 H 0.6483 0.3324 0.6005 0.052 Uiso 1 1 calc R
C96 C 0.7755(4) 0.2889(3) 0.6134(2) 0.0508(12) Uani 1 1 d .
H96 H 0.7809 0.2773 0.6554 0.061 Uiso 1 1 calc R
C85 C 1.1285(3) 0.1736(2) 0.38564(18) 0.0315(8) Uani 1 1 d .
C89 C 1.1916(3) 0.1804(2) 0.5005(2) 0.0380(9) Uani 1 1 d .
H89 H 1.1854 0.1925 0.5413 0.046 Uiso 1 1 calc R
C95 C 0.8465(4) 0.2719(2) 0.58406(19) 0.0412(10) Uani 1 1 d .
H95 H 0.8990 0.2485 0.6063 0.049 Uiso 1 1 calc R
C104 C 0.2022(4) 0.2114(3) 0.6921(2) 0.0519(12) Uani 1 1 d .
H104 H 0.1475 0.1768 0.6974 0.062 Uiso 1 1 calc R
C105 C 0.2033(4) 0.2915(3) 0.6958(2) 0.0523(12) Uani 1 1 d .
C103 C 0.2811(4) 0.1818(3) 0.6806(2) 0.0594(13) Uani 1 1 d .
H103 H 0.2785 0.1272 0.6778 0.071 Uiso 1 1 calc R
C102 C 0.3628(4) 0.2302(4) 0.6730(3) 0.0667(15) Uani 1 1 d .
H102 H 0.4160 0.2094 0.6657 0.080 Uiso 1 1 calc R
C101 C 0.3652(4) 0.3108(4) 0.6765(3) 0.0722(16) Uani 1 1 d .
H101 H 0.4202 0.3450 0.6710 0.087 Uiso 1 1 calc R
C100 C 0.2859(4) 0.3409(3) 0.6883(3) 0.0698(15) Uani 1 1 d .
H100 H 0.2885 0.3954 0.6912 0.084 Uiso 1 1 calc R
C106 C 0.1164(4) 0.3237(4) 0.7078(3) 0.0766(17) Uani 1 1 d .
H10C H 0.1371 0.3525 0.7499 0.115 Uiso 1 1 calc R
H10D H 0.0618 0.2806 0.7050 0.115 Uiso 1 1 calc R
H10E H 0.0948 0.3586 0.6761 0.115 Uiso 1 1 calc R
C112 C 0.0849(6) 0.6367(5) 0.1153(6) 0.131(4) Uani 1 1 d .
C107 C 0.0652(5) 0.6334(8) 0.1845(4) 0.137(5) Uani 1 1 d .
H107 H 0.0439 0.6739 0.2044 0.164 Uiso 1 1 calc R
C111 C 0.1106(5) 0.5739(5) 0.0942(5) 0.103(2) Uani 1 1 d .
H111 H 0.1179 0.5801 0.0534 0.124 Uiso 1 1 calc R
C110 C 0.1299(6) 0.5049(6) 0.1100(9) 0.196(7) Uani 1 1 d .
H110 H 0.1480 0.4636 0.0889 0.235 Uiso 1 1 calc R
C109 C 0.1125(8) 0.5162(13) 0.1737(6) 0.228(12) Uani 1 1 d .
H109 H 0.1283 0.4731 0.1957 0.274 Uiso 1 1 calc R
C108 C 0.0828(7) 0.5649(10) 0.2113(5) 0.182(7) Uani 1 1 d .
H108 H 0.0748 0.5538 0.2511 0.218 Uiso 1 1 calc R
C113 C 0.0643(6) 0.7059(6) 0.0974(6) 0.166(5) Uani 1 1 d .
H11B H 0.1124 0.7295 0.0768 0.249 Uiso 1 1 calc R
H11C H 0.0678 0.7405 0.1346 0.249 Uiso 1 1 calc R
H11D H -0.0021 0.6978 0.0680 0.249 Uiso 1 1 calc R

loop_
_atom_site_aniso_label
_atom_site_aniso_U_11
_atom_site_aniso_U_22
_atom_site_aniso_U_33
_atom_site_aniso_U_23
_atom_site_aniso_U_13
_atom_site_aniso_U_12
Sb1 0.02487(12) 0.01762(11) 0.01669(11) 0.00015(8) 0.00531(9) 0.00591(9)
Sb3 0.02472(12) 0.01787(11) 0.01497(10) 0.00121(8) 0.00619(8) 0.00852(8)
Sb2 0.02660(12) 0.01933(11) 0.01694(11) 0.00128(8) 0.00601(9) 0.01000(9)
Sb4 0.02660(12) 0.01962(11) 0.01669(11) -0.00030(8) 0.00769(9) 0.00728(9)
Cl4 0.0642(7) 0.0359(5) 0.0446(6) -0.0006(4) 0.0134(5) 0.0303(5)
Cl1 0.0922(11) 0.1074(13) 0.1263(14) 0.0950(12) 0.0633(11) 0.0456(10)
Cl2 0.0517(6) 0.0223(4) 0.0468(6) 0.0067(4) 0.0218(5) 0.0171(4)
Cl3 0.0409(5) 0.0280(5) 0.0447(5) 0.0026(4) 0.0157(4) 0.0002(4)
O5 0.0310(13) 0.0178(11) 0.0183(11) 0.0001(9) 0.0066(10) 0.0080(10)
O11 0.0266(13) 0.0217(12) 0.0233(12) -0.0014(10) 0.0043(10) 0.0079(10)
O3 0.0242(12) 0.0177(11) 0.0164(11) 0.0004(9) 0.0052(9) 0.0043(9)
O4 0.0308(13) 0.0189(11) 0.0164(11) 0.0008(9) 0.0098(9) 0.0075(9)
O2 0.0251(12) 0.0190(11) 0.0177(11) 0.0028(9) 0.0042(9) 0.0089(9)
O8 0.0330(13) 0.0205(11) 0.0167(11) 0.0014(9) 0.0085(10) 0.0116(10)
O9 0.0347(14) 0.0250(12) 0.0210(12) -0.0002(10) 0.0122(10) 0.0024(10)
O7 0.0258(13) 0.0281(13) 0.0266(13) 0.0060(10) 0.0093(10) 0.0098(10)
O6 0.0217(12) 0.0202(11) 0.0247(12) -0.0024(9) 0.0041(10) 0.0036(9)
O1 0.0228(12) 0.0202(12) 0.0247(12) 0.0010(9) 0.0042(10) 0.0063(9)
O10 0.0466(16) 0.0280(13) 0.0182(12) 0.0016(10) 0.0091(11) 0.0210(12)
N7 0.0289(16) 0.0229(14) 0.0182(14) 0.0001(11) 0.0080(12) 0.0057(12)
N8 0.0318(16) 0.0234(14) 0.0176(14) 0.0003(11) 0.0090(12) 0.0060(12)
N5 0.0251(15) 0.0208(14) 0.0208(14) 0.0006(11) 0.0080(11) 0.0083(11)
N6 0.0287(15) 0.0255(15) 0.0214(14) 0.0033(11) 0.0110(12) 0.0115(12)
N2 0.0291(16) 0.0279(15) 0.0236(15) -0.0055(12) 0.0064(12) 0.0088(13)
N1 0.0270(15) 0.0247(15) 0.0221(14) -0.0024(11) 0.0073(12) 0.0095(12)
N3 0.0262(15) 0.0211(14) 0.0218(14) 0.0026(11) 0.0096(12) 0.0059(11)
N4 0.0256(15) 0.0252(15) 0.0200(14) 0.0036(11) 0.0059(12) 0.0078(12)
C76 0.036(2) 0.0178(16) 0.0211(17) 0.0006(13) 0.0087(15) 0.0060(14)
C54 0.0268(18) 0.0233(17) 0.0193(16) 0.0006(13) 0.0044(14) 0.0070(14)
C49 0.0281(18) 0.0205(16) 0.0172(16) -0.0016(13) 0.0054(13) 0.0029(14)
C50 0.034(2) 0.0246(18) 0.0250(18) 0.0012(14) 0.0101(15) 0.0106(15)
C53 0.0313(19) 0.0260(18) 0.0252(18) 0.0038(14) 0.0085(15) 0.0101(15)
C70 0.042(2) 0.0246(17) 0.0173(16) 0.0043(13) 0.0131(15) 0.0129(15)
C75 0.039(2) 0.0200(17) 0.0206(17) 0.0025(13) 0.0112(15) 0.0079(15)
C74 0.046(2) 0.0299(19) 0.0192(17) -0.0002(14) 0.0106(16) 0.0101(17)
C55 0.0276(18) 0.0213(16) 0.0188(16) 0.0012(13) 0.0043(14) 0.0070(14)
C56 0.0331(19) 0.0255(18) 0.0224(17) 0.0066(14) 0.0065(15) 0.0136(15)
C57 0.0278(18) 0.0216(17) 0.0227(17) 0.0018(13) 0.0040(14) 0.0078(14)
C58 0.0254(18) 0.0231(17) 0.0271(18) 0.0016(14) 0.0077(14) 0.0064(14)
C59 0.0290(19) 0.0278(18) 0.0281(18) 0.0035(14) 0.0096(15) 0.0105(15)
C77 0.035(2) 0.0258(18) 0.0186(17) -0.0004(14) 0.0056(15) 0.0034(15)
C78 0.035(2) 0.0205(17) 0.0186(16) -0.0020(13) 0.0036(14) 0.0036(14)
C79 0.032(2) 0.0256(18) 0.0230(18) -0.0045(14) 0.0060(15) -0.0014(15)
C84 0.041(2) 0.035(2) 0.0275(19) -0.0008(16) 0.0108(17) 0.0081(17)
C67 0.042(2) 0.0276(19) 0.0241(18) -0.0041(15) 0.0043(16) 0.0178(17)
C64A 0.0289(18) 0.0227(17) 0.0164(16) -0.0029(13) 0.0047(13) 0.0095(14)
C63 0.031(2) 0.033(2) 0.0299(19) 0.0068(15) 0.0075(16) 0.0118(16)
C62 0.038(2) 0.041(2) 0.035(2) 0.0093(17) 0.0170(17) 0.0149(18)
C61 0.029(2) 0.032(2) 0.039(2) 0.0030(16) 0.0115(16) 0.0112(16)
C60 0.033(2) 0.0293(19) 0.033(2) 0.0047(15) 0.0066(16) 0.0140(16)
C52 0.040(2) 0.032(2) 0.0223(18) 0.0092(15) 0.0099(16) 0.0091(16)
C51 0.037(2) 0.035(2) 0.0258(18) 0.0040(15) 0.0154(16) 0.0093(16)
C80 0.035(2) 0.062(3) 0.026(2) 0.0002(19) 0.0057(17) -0.004(2)
C83 0.046(2) 0.040(2) 0.037(2) -0.0005(18) 0.0211(19) 0.0051(19)
C82 0.032(2) 0.048(3) 0.048(3) -0.006(2) 0.0148(19) -0.0054(19)
C73 0.054(3) 0.038(2) 0.0235(19) 0.0024(16) 0.0148(18) 0.0141(19)
C72 0.057(3) 0.043(2) 0.029(2) 0.0047(17) 0.028(2) 0.015(2)
C71 0.039(2) 0.035(2) 0.030(2) 0.0058(16) 0.0181(17) 0.0069(17)
C69 0.0276(18) 0.0285(18) 0.0201(17) -0.0049(14) 0.0052(14) 0.0068(15)
C68 0.039(2) 0.0244(18) 0.0262(18) -0.0015(14) 0.0053(16) 0.0081(16)
C7 0.0300(19) 0.0234(17) 0.0234(17) 0.0016(14) 0.0048(14) 0.0054(14)
C12 0.0297(19) 0.0275(19) 0.0316(19) -0.0020(15) 0.0081(16) 0.0060(15)
C8 0.033(2) 0.029(2) 0.048(2) -0.0017(17) 0.0179(18) 0.0057(16)
C1 0.034(2) 0.0235(17) 0.0239(17) 0.0022(14) 0.0081(15) 0.0041(15)
C2 0.030(2) 0.035(2) 0.033(2) 0.0114(16) 0.0064(16) 0.0092(16)
C3 0.034(2) 0.046(2) 0.042(2) 0.0167(19) 0.0165(18) 0.0060(18)
C6 0.059(3) 0.036(2) 0.059(3) 0.016(2) 0.033(2) 0.019(2)
C4 0.056(3) 0.047(3) 0.062(3) 0.034(2) 0.026(2) 0.010(2)
C5 0.079(4) 0.047(3) 0.093(4) 0.043(3) 0.047(3) 0.034(3)
C26 0.054(3) 0.030(2) 0.039(2) 0.0145(17) 0.0239(19) 0.0184(18)
C25 0.034(2) 0.0202(17) 0.0329(19) 0.0023(14) 0.0079(16) 0.0115(15)
C24 0.037(2) 0.0281(19) 0.035(2) 0.0023(15) 0.0187(17) 0.0114(16)
C23 0.0318(19) 0.0231(17) 0.0309(19) 0.0087(14) 0.0149(15) 0.0096(15)
C22 0.0271(18) 0.0234(17) 0.0236(17) 0.0033(13) 0.0069(14) 0.0100(14)
C27 0.049(2) 0.031(2) 0.034(2) 0.0078(16) 0.0230(18) 0.0199(18)
C81 0.031(2) 0.076(3) 0.036(2) 0.001(2) 0.0006(18) -0.005(2)
C47 0.0303(19) 0.0287(19) 0.0298(19) 0.0079(15) 0.0136(15) 0.0093(15)
C45 0.040(2) 0.0207(17) 0.0255(18) 0.0022(14) 0.0122(16) 0.0088(15)
C43 0.0297(18) 0.0221(16) 0.0153(15) 0.0038(13) 0.0069(13) 0.0086(14)
C14 0.035(2) 0.0275(19) 0.0300(19) -0.0080(15) 0.0035(16) 0.0074(16)
C48 0.035(2) 0.0232(17) 0.0260(18) 0.0060(14) 0.0167(15) 0.0115(15)
C13 0.032(2) 0.0238(18) 0.0232(17) -0.0039(14) 0.0028(15) 0.0060(15)
C15 0.039(2) 0.0252(18) 0.0250(18) -0.0022(14) 0.0061(16) 0.0126(16)
C44 0.0306(19) 0.0261(18) 0.0259(18) 0.0037(14) 0.0102(15) 0.0111(15)
C11 0.039(2) 0.032(2) 0.067(3) -0.020(2) 0.013(2) 0.0003(18)
C46 0.034(2) 0.0224(17) 0.0229(17) 0.0035(14) 0.0109(15) 0.0023(15)
C40 0.062(3) 0.037(2) 0.036(2) 0.0114(18) 0.032(2) 0.013(2)
C39 0.070(3) 0.036(2) 0.0226(19) 0.0043(16) 0.016(2) 0.003(2)
C38 0.049(2) 0.034(2) 0.0247(19) 0.0034(16) 0.0105(17) 0.0035(18)
C37 0.040(2) 0.0236(18) 0.0240(18) 0.0080(14) 0.0114(16) 0.0100(15)
C42 0.040(2) 0.041(2) 0.0251(19) 0.0103(16) 0.0139(16) 0.0092(18)
C41 0.046(2) 0.043(2) 0.043(2) 0.0167(19) 0.021(2) 0.0146(19)
C33 0.0294(19) 0.0272(18) 0.0253(18) -0.0003(14) 0.0065(15) 0.0080(15)
C28 0.0290(19) 0.0250(18) 0.0247(18) 0.0001(14) 0.0071(15) 0.0096(14)
C29 0.033(2) 0.034(2) 0.034(2) 0.0013(16) 0.0144(16) 0.0095(16)
C32 0.031(2) 0.047(2) 0.0279(19) 0.0055(17) 0.0050(16) 0.0116(18)
C34 0.0266(18) 0.0223(17) 0.0223(17) 0.0003(13) 0.0026(14) 0.0044(14)
C36 0.036(2) 0.0233(17) 0.0170(16) 0.0048(13) 0.0070(14) 0.0075(15)
C35 0.032(2) 0.0303(19) 0.0223(17) 0.0055(14) 0.0040(15) 0.0081(15)
C10 0.034(3) 0.051(3) 0.111(5) -0.029(3) 0.024(3) -0.010(2)
C9 0.036(3) 0.052(3) 0.088(4) -0.019(3) 0.029(3) -0.002(2)
C65 0.038(2) 0.0309(19) 0.0283(19) -0.0012(15) 0.0148(16) 0.0111(16)
C30 0.027(2) 0.053(3) 0.040(2) -0.0051(19) 0.0131(17) 0.0085(18)
C31 0.030(2) 0.059(3) 0.034(2) 0.0016(19) 0.0040(17) 0.0132(19)
C66 0.038(2) 0.040(2) 0.0278(19) -0.0045(16) 0.0136(17) 0.0164(18)
C16 0.045(2) 0.034(2) 0.030(2) -0.0030(16) 0.0109(17) 0.0170(18)
C17 0.048(3) 0.043(2) 0.053(3) -0.020(2) 0.026(2) -0.007(2)
C18 0.072(3) 0.035(2) 0.050(3) -0.019(2) 0.034(3) -0.007(2)
C19 0.072(4) 0.055(3) 0.051(3) -0.003(2) 0.027(3) 0.035(3)
C20 0.064(4) 0.171(7) 0.071(4) -0.061(4) 0.000(3) 0.063(4)
C21 0.054(3) 0.155(6) 0.061(3) -0.065(4) -0.010(3) 0.051(4)
O12 0.0420(16) 0.0442(16) 0.0330(15) 0.0069(12) 0.0126(12) 0.0163(13)
N9 0.0294(16) 0.0340(17) 0.0271(16) 0.0063(13) 0.0095(13) 0.0083(13)
N10 0.0278(16) 0.0336(17) 0.0225(15) 0.0039(12) 0.0049(12) 0.0099(13)
C86 0.040(2) 0.031(2) 0.045(2) 0.0027(17) 0.0160(19) 0.0079(17)
C87 0.030(2) 0.033(2) 0.058(3) 0.0058(19) 0.0115(19) 0.0109(17)
C88 0.036(2) 0.042(2) 0.045(2) 0.0105(19) 0.0025(19) 0.0133(18)
C90 0.031(2) 0.0255(18) 0.040(2) 0.0077(16) 0.0111(17) 0.0033(15)
C91 0.0272(19) 0.0267(18) 0.033(2) 0.0065(15) 0.0078(15) 0.0026(15)
C92 0.035(2) 0.031(2) 0.0280(19) 0.0044(15) 0.0044(16) 0.0064(16)
C93 0.0318(19) 0.0233(17) 0.0235(17) 0.0024(14) 0.0056(15) 0.0018(15)
C94 0.033(2) 0.0223(17) 0.0271(18) -0.0004(14) 0.0071(15) -0.0022(15)
C99 0.036(2) 0.035(2) 0.0255(19) -0.0009(16) 0.0079(16) 0.0043(17)
C98 0.039(2) 0.036(2) 0.040(2) -0.0084(18) 0.0120(18) 0.0049(18)
C97 0.060(3) 0.027(2) 0.049(3) -0.0049(18) 0.031(2) 0.0029(19)
C96 0.094(4) 0.038(2) 0.034(2) 0.0067(19) 0.037(2) 0.017(2)
C85 0.033(2) 0.0244(18) 0.037(2) 0.0084(16) 0.0092(17) 0.0066(15)
C89 0.034(2) 0.039(2) 0.039(2) 0.0082(18) 0.0072(18) 0.0067(17)
C95 0.066(3) 0.034(2) 0.028(2) 0.0025(17) 0.017(2) 0.015(2)
C104 0.052(3) 0.061(3) 0.032(2) 0.003(2) 0.002(2) -0.002(2)
C105 0.051(3) 0.059(3) 0.044(3) 0.009(2) 0.005(2) 0.015(2)
C103 0.066(3) 0.057(3) 0.046(3) -0.003(2) 0.003(2) 0.011(3)
C102 0.056(3) 0.086(4) 0.052(3) -0.001(3) 0.003(3) 0.022(3)
C101 0.043(3) 0.089(4) 0.077(4) 0.016(3) 0.013(3) -0.003(3)
C100 0.073(4) 0.058(3) 0.078(4) 0.019(3) 0.017(3) 0.016(3)
C106 0.069(4) 0.089(4) 0.074(4) 0.012(3) 0.016(3) 0.028(3)
C112 0.073(5) 0.062(5) 0.203(11) 0.000(6) -0.043(6) 0.010(4)
C107 0.055(4) 0.259(13) 0.062(5) 0.040(7) -0.006(4) -0.035(6)
C111 0.072(5) 0.087(6) 0.146(7) -0.002(5) 0.035(5) 0.000(4)
C110 0.067(5) 0.076(6) 0.37(2) -0.048(9) -0.038(9) 0.011(4)
C109 0.071(7) 0.44(3) 0.109(9) -0.050(13) 0.003(7) -0.065(11)
C108 0.088(7) 0.311(18) 0.078(6) 0.073(9) -0.025(5) -0.087(9)
C113 0.076(6) 0.110(7) 0.281(15) 0.011(8) 0.029(7) -0.027(5)

loop_
_atom_type_symbol
_atom_type_description
_atom_type_scat_dispersion_real
_atom_type_scat_dispersion_imag
_atom_type_scat_source
C C 0.0033 0.0016 'International Tables Vol C Tables 4.2.6.8 and 6.1.1.4'
Cl Cl 0.1484 0.1585 'International Tables Vol C Tables 4.2.6.8 and 6.1.1.4'
N N 0.0061 0.0033 'International Tables Vol C Tables 4.2.6.8 and 6.1.1.4'
O O 0.0106 0.0060 'International Tables Vol C Tables 4.2.6.8 and 6.1.1.4'
Sb Sb -0.5866 1.5461 'International Tables Vol C Tables 4.2.6.8 and 6.1.1.4'
H H 0.0000 0.0000 'International Tables Vol C Tables 4.2.6.8 and 6.1.1.4'

loop_
_geom_angle_atom_site_label_1
_geom_angle_atom_site_label_2
_geom_angle_atom_site_label_3
_geom_angle
O1 Sb1 O5 97.30(9)
O1 Sb1 O3 94.60(9)
O5 Sb1 O3 92.33(9)
O1 Sb1 O6 165.26(9)
O5 Sb1 O6 97.27(9)
O3 Sb1 O6 82.52(9)
O1 Sb1 C1 91.10(12)
O5 Sb1 C1 89.39(11)
O3 Sb1 C1 173.79(12)
O6 Sb1 C1 91.34(12)
O1 Sb1 N1 84.40(10)
O5 Sb1 N1 177.08(10)
O3 Sb1 N1 85.15(10)
O6 Sb1 N1 80.95(9)
C1 Sb1 N1 92.97(12)
O4 Sb3 O2 94.50(9)
O4 Sb3 O3 95.77(9)
O2 Sb3 O3 93.43(9)
O4 Sb3 O8 167.06(9)
O2 Sb3 O8 98.45(9)
O3 Sb3 O8 83.61(9)
O4 Sb3 C43 88.91(11)
O2 Sb3 C43 88.86(11)
O3 Sb3 C43 174.61(10)
O8 Sb3 C43 91.22(11)
O4 Sb3 N5 85.13(9)
O2 Sb3 N5 178.42(10)
O3 Sb3 N5 85.09(9)
O8 Sb3 N5 81.94(9)
C43 Sb3 N5 92.67(11)
O1 Sb2 O2 92.71(9)
O1 Sb2 O10 94.63(10)
O2 Sb2 O10 93.44(9)
O1 Sb2 O7 165.71(9)
O2 Sb2 O7 84.83(9)
O10 Sb2 O7 99.57(10)
O1 Sb2 C22 88.13(11)
O2 Sb2 C22 175.95(11)
O10 Sb2 C22 90.44(11)
O7 Sb2 C22 93.38(11)
O1 Sb2 N3 84.47(10)
O2 Sb2 N3 85.14(9)
O10 Sb2 N3 178.28(10)
O7 Sb2 N3 81.29(10)
C22 Sb2 N3 90.99(11)
O4 Sb4 O11 95.92(10)
O4 Sb4 O5 92.66(9)
O11 Sb4 O5 94.11(9)
O4 Sb4 O9 165.56(10)
O11 Sb4 O9 98.48(10)
O5 Sb4 O9 85.22(9)
O4 Sb4 C64A 90.56(11)
O11 Sb4 C64A 86.25(11)
O5 Sb4 C64A 176.71(11)
O9 Sb4 C64A 91.49(11)
O4 Sb4 N7 82.80(10)
O11 Sb4 N7 177.73(10)
O5 Sb4 N7 84.09(10)
O9 Sb4 N7 82.77(10)
C64A Sb4 N7 95.63(11)
Sb1 O5 Sb4 132.71(12)
Sb4 O11 H11 109.5
Sb3 O3 Sb1 130.26(11)
Sb3 O4 Sb4 134.47(12)
Sb3 O2 Sb2 134.85(12)
C49 O8 Sb3 124.39(19)
C70 O9 Sb4 126.5(2)
C28 O7 Sb2 125.2(2)
C7 O6 Sb1 128.1(2)
Sb1 O1 Sb2 137.01(12)
Sb2 O10 H10 109.5
C76 N7 N8 106.7(3)
C76 N7 Sb4 129.5(2)
N8 N7 Sb4 123.8(2)
C78 N8 N7 111.1(3)
C78 N8 H8 124.4
N7 N8 H8 124.4
C55 N5 N6 107.1(3)
C55 N5 Sb3 126.1(2)
N6 N5 Sb3 124.1(2)
C57 N6 N5 110.7(3)
C57 N6 H6B 124.6
N5 N6 H6B 124.6
C15 N2 N1 110.7(3)
C15 N2 H2 124.7
N1 N2 H2 124.7
C13 N1 N2 107.3(3)
C13 N1 Sb1 129.0(2)
N2 N1 Sb1 122.7(2)
C34 N3 N4 107.5(3)
C34 N3 Sb2 126.1(2)
N4 N3 Sb2 124.4(2)
C36 N4 N3 110.6(3)
C36 N4 H4 124.7
N3 N4 H4 124.7
N7 C76 C77 108.7(3)
N7 C76 C75 120.6(3)
C77 C76 C75 130.7(3)
C53 C54 C49 118.2(3)
C53 C54 C55 118.2(3)
C49 C54 C55 123.6(3)
O8 C49 C50 117.1(3)
O8 C49 C54 123.7(3)
C50 C49 C54 119.0(3)
C51 C50 C49 120.9(3)
C51 C50 H50 119.5
C49 C50 H50 119.5
C52 C53 C54 122.1(3)
C52 C53 H53 118.9
C54 C53 H53 118.9
O9 C70 C71 116.6(3)
O9 C70 C75 124.1(3)
C71 C70 C75 119.2(3)
C74 C75 C70 118.3(3)
C74 C75 C76 118.5(3)
C70 C75 C76 123.2(3)
C73 C74 C75 121.8(4)
C73 C74 H74 119.1
C75 C74 H74 119.1
N5 C55 C56 108.8(3)
N5 C55 C54 121.5(3)
C56 C55 C54 129.7(3)
C57 C56 C55 106.2(3)
C57 C56 H56 126.9
C55 C56 H56 126.9
N6 C57 C56 107.1(3)
N6 C57 C58 122.4(3)
C56 C57 C58 130.5(3)
C63 C58 C59 118.8(3)
C63 C58 C57 121.5(3)
C59 C58 C57 119.7(3)
C60 C59 C58 120.4(3)
C60 C59 H59 119.8
C58 C59 H59 119.8
C78 C77 C76 106.8(3)
C78 C77 H77 126.6
C76 C77 H77 126.6
N8 C78 C77 106.7(3)
N8 C78 C79 121.9(3)
C77 C78 C79 131.5(3)
C84 C79 C80 117.8(4)
C84 C79 C78 121.9(3)
C80 C79 C78 120.3(3)
C83 C84 C79 120.3(4)
C83 C84 H84 119.8
C79 C84 H84 119.8
C68 C67 C66 121.5(3)
C68 C67 Cl4 119.5(3)
C66 C67 Cl4 118.9(3)
C69 C64A C65 119.0(3)
C69 C64A Sb4 122.5(2)
C65 C64A Sb4 117.9(3)
C62 C63 C58 120.3(3)
C62 C63 H63 119.8
C58 C63 H63 119.8
C63 C62 C61 120.4(4)
C63 C62 H62 119.8
C61 C62 H62 119.8
C60 C61 C62 119.5(3)
C60 C61 H61 120.2
C62 C61 H61 120.2
C61 C60 C59 120.6(3)
C61 C60 H60 119.7
C59 C60 H60 119.7
C53 C52 C51 119.3(3)
C53 C52 H52 120.4
C51 C52 H52 120.4
C50 C51 C52 120.5(3)
C50 C51 H51 119.7
C52 C51 H51 119.7
C81 C80 C79 121.4(4)
C81 C80 H80 119.3
C79 C80 H80 119.3
C82 C83 C84 120.9(4)
C82 C83 H83 119.6
C84 C83 H83 119.6
C83 C82 C81 119.6(4)
C83 C82 H82 120.2
C81 C82 H82 120.2
C72 C73 C74 119.4(4)
C72 C73 H73 120.3
C74 C73 H73 120.3
C73 C72 C71 120.8(4)
C73 C72 H72 119.6
C71 C72 H72 119.6
C72 C71 C70 120.4(4)
C72 C71 H71 119.8
C70 C71 H71 119.8
C64A C69 C68 120.7(3)
C64A C69 H69 119.6
C68 C69 H69 119.6
C67 C68 C69 119.0(3)
C67 C68 H68 120.5
C69 C68 H68 120.5
O6 C7 C8 117.0(3)
O6 C7 C12 123.7(3)
C8 C7 C12 119.3(3)
C11 C12 C7 118.1(3)
C11 C12 C13 118.9(3)
C7 C12 C13 123.0(3)
C9 C8 C7 121.2(4)
C9 C8 H8A 119.4
C7 C8 H8A 119.4
C6 C1 C2 118.8(3)
C6 C1 Sb1 120.9(3)
C2 C1 Sb1 119.8(3)
C3 C2 C1 121.0(4)
C3 C2 H2A 119.5
C1 C2 H2A 119.5
C4 C3 C2 118.6(4)
C4 C3 H3 120.7
C2 C3 H3 120.7
C1 C6 C5 120.7(4)
C1 C6 H6 119.7
C5 C6 H6 119.7
C3 C4 C5 122.4(4)
C3 C4 Cl1 118.7(4)
C5 C4 Cl1 118.9(4)
C4 C5 C6 118.5(4)
C4 C5 H5 120.7
C6 C5 H5 120.7
C25 C26 C27 118.8(3)
C25 C26 H26 120.6
C27 C26 H26 120.6
C24 C25 C26 121.7(3)
C24 C25 Cl2 119.2(3)
C26 C25 Cl2 119.1(3)
C25 C24 C23 118.9(3)
C25 C24 H24 120.6
C23 C24 H24 120.6
C22 C23 C24 120.5(3)
C22 C23 H23 119.8
C24 C23 H23 119.8
C27 C22 C23 119.1(3)
C27 C22 Sb2 120.4(2)
C23 C22 Sb2 120.3(2)
C22 C27 C26 121.0(3)
C22 C27 H27 119.5
C26 C27 H27 119.5
C82 C81 C80 120.0(4)
C82 C81 H81 120.0
C80 C81 H81 120.0
C46 C47 C48 118.8(3)
C46 C47 H47 120.6
C48 C47 H47 120.6
C46 C45 C44 118.8(3)
C46 C45 H45 120.6
C44 C45 H45 120.6
C44 C43 C48 118.8(3)
C44 C43 Sb3 121.8(3)
C48 C43 Sb3 118.7(2)
C15 C14 C13 106.7(3)
C15 C14 H14 126.7
C13 C14 H14 126.7
C47 C48 C43 121.1(3)
C47 C48 H48 119.5
C43 C48 H48 119.5
N1 C13 C14 108.5(3)
N1 C13 C12 121.5(3)
C14 C13 C12 130.0(3)
N2 C15 C14 106.8(3)
N2 C15 C16 121.5(3)
C14 C15 C16 131.6(3)
C43 C44 C45 121.0(3)
C43 C44 H44 119.5
C45 C44 H44 119.5
C10 C11 C12 121.4(4)
C10 C11 H11A 119.3
C12 C11 H11A 119.3
C47 C46 C45 121.5(3)
C47 C46 Cl3 119.1(3)
C45 C46 Cl3 119.4(3)
C39 C40 C41 119.7(4)
C39 C40 H40 120.1
C41 C40 H40 120.1
C40 C39 C38 120.9(4)
C40 C39 H39 119.5
C38 C39 H39 119.5
C39 C38 C37 119.9(4)
C39 C38 H38 120.0
C37 C38 H38 120.0
C42 C37 C38 118.6(3)
C42 C37 C36 121.6(3)
C38 C37 C36 119.8(3)
C37 C42 C41 121.0(4)
C37 C42 H42 119.5
C41 C42 H42 119.5
C40 C41 C42 119.8(4)
C40 C41 H41 120.1
C42 C41 H41 120.1
C32 C33 C28 118.0(3)
C32 C33 C34 118.7(3)
C28 C33 C34 123.2(3)
O7 C28 C29 117.6(3)
O7 C28 C33 123.2(3)
C29 C28 C33 119.1(3)
C30 C29 C28 121.5(4)
C30 C29 H29 119.2
C28 C29 H29 119.2
C31 C32 C33 121.6(4)
C31 C32 H32 119.2
C33 C32 H32 119.2
N3 C34 C35 108.7(3)
N3 C34 C33 121.2(3)
C35 C34 C33 130.1(3)
N4 C36 C35 106.2(3)
N4 C36 C37 121.1(3)
C35 C36 C37 132.7(3)
C36 C35 C34 107.0(3)
C36 C35 H35 126.5
C34 C35 H35 126.5
C11 C10 C9 119.8(4)
C11 C10 H10A 120.1
C9 C10 H10A 120.1
C8 C9 C10 120.2(4)
C8 C9 H9 119.9
C10 C9 H9 119.9
C66 C65 C64A 120.3(4)
C66 C65 H65 119.8
C64A C65 H65 119.8
C29 C30 C31 119.7(4)
C29 C30 H30 120.1
C31 C30 H30 120.1
C32 C31 C30 120.0(4)
C32 C31 H31 120.0
C30 C31 H31 120.0
C67 C66 C65 119.4(3)
C67 C66 H66 120.3
C65 C66 H66 120.3
C21 C16 C17 118.5(4)
C21 C16 C15 121.5(4)
C17 C16 C15 120.0(4)
C16 C17 C18 119.9(4)
C16 C17 H17 120.0
C18 C17 H17 120.0
C19 C18 C17 121.2(4)
C19 C18 H18 119.4
C17 C18 H18 119.4
C18 C19 C20 119.5(4)
C18 C19 H19 120.3
C20 C19 H19 120.3
C19 C20 C21 119.6(5)
C19 C20 H20 120.2
C21 C20 H20 120.2
C16 C21 C20 121.3(5)
C16 C21 H21 119.3
C20 C21 H21 119.3
C85 O12 H12 109.5
N10 N9 C91 105.1(3)
N9 N10 C93 113.1(3)
N9 N10 H10B 123.4
C93 N10 H10B 123.4
C87 C86 C85 120.3(4)
C87 C86 H86 119.9
C85 C86 H86 119.9
C86 C87 C88 120.4(4)
C86 C87 H87 119.8
C88 C87 H87 119.8
C89 C88 C87 119.4(4)
C89 C88 H88 120.3
C87 C88 H88 120.3
C89 C90 C85 117.8(4)
C89 C90 C91 120.4(4)
C85 C90 C91 121.8(3)
N9 C91 C92 110.3(3)
N9 C91 C90 118.7(3)
C92 C91 C90 131.0(3)
C93 C92 C91 106.1(3)
C93 C92 H92 127.0
C91 C92 H92 127.0
N10 C93 C92 105.4(3)
N10 C93 C94 121.6(3)
C92 C93 C94 133.0(3)
C99 C94 C95 118.1(4)
C99 C94 C93 121.1(3)
C95 C94 C93 120.7(3)
C94 C99 C98 121.2(4)
C94 C99 H99 119.4
C98 C99 H99 119.4
C97 C98 C99 120.0(4)
C97 C98 H98 120.0
C99 C98 H98 120.0
C98 C97 C96 119.7(4)
C98 C97 H97 120.1
C96 C97 H97 120.1
C97 C96 C95 120.5(4)
C97 C96 H96 119.7
C95 C96 H96 119.7
O12 C85 C86 116.7(3)
O12 C85 C90 122.8(3)
C86 C85 C90 120.5(4)
C88 C89 C90 121.7(4)
C88 C89 H89 119.2
C90 C89 H89 119.2
C96 C95 C94 120.4(4)
C96 C95 H95 119.8
C94 C95 H95 119.8
C105 C104 C103 120.7(5)
C105 C104 H104 119.6
C103 C104 H104 119.6
C104 C105 C100 118.0(5)
C104 C105 C106 120.7(5)
C100 C105 C106 121.3(5)
C102 C103 C104 121.5(5)
C102 C103 H103 119.2
C104 C103 H103 119.2
C103 C102 C101 118.7(5)
C103 C102 H102 120.7
C101 C102 H102 120.7
C102 C101 C100 119.9(5)
C102 C101 H101 120.1
C100 C101 H101 120.1
C105 C100 C101 121.2(5)
C105 C100 H100 119.4
C101 C100 H100 119.4
C105 C106 H10C 109.5
C105 C106 H10D 109.5
H10C C106 H10D 109.5
C105 C106 H10E 109.5
H10C C106 H10E 109.5
H10D C106 H10E 109.5
C111 C112 C113 140.6(13)
C111 C112 C107 114.8(9)
C113 C112 C107 104.6(11)
C108 C107 C112 113.2(12)
C108 C107 H107 123.4
C112 C107 H107 123.4
C112 C111 C110 142.1(13)
C112 C111 H111 109.0
C110 C111 H111 109.0
C111 C110 C109 94.0(12)
C111 C110 H110 133.0
C109 C110 H110 133.0
C108 C109 C110 144(2)
C108 C109 H109 108.2
C110 C109 H109 108.2
C109 C108 C107 112.2(12)
C109 C108 H108 123.9
C107 C108 H108 123.9
C112 C113 H11B 109.5
C112 C113 H11C 109.5
H11B C113 H11C 109.5
C112 C113 H11D 109.5
H11B C113 H11D 109.5
H11C C113 H11D 109.5

loop_
_geom_bond_atom_site_label_1
_geom_bond_atom_site_label_2
_geom_bond_distance
Sb1 O1 1.928(2)
Sb1 O5 1.953(2)
Sb1 O3 1.965(2)
Sb1 O6 2.022(2)
Sb1 C1 2.130(3)
Sb1 N1 2.187(3)
Sb3 O4 1.938(2)
Sb3 O2 1.947(2)
Sb3 O3 1.958(2)
Sb3 O8 2.025(2)
Sb3 C43 2.140(3)
Sb3 N5 2.170(3)
Sb2 O1 1.948(2)
Sb2 O2 1.949(2)
Sb2 O10 1.962(2)
Sb2 O7 2.005(2)
Sb2 C22 2.131(3)
Sb2 N3 2.186(3)
Sb4 O4 1.942(2)
Sb4 O11 1.960(2)
Sb4 O5 1.961(2)
Sb4 O9 2.000(2)
Sb4 C64A 2.134(3)
Sb4 N7 2.173(3)
Cl4 C67 1.744(3)
Cl1 C4 1.744(4)
Cl2 C25 1.743(3)
Cl3 C46 1.739(4)
O11 H11 0.8200
O8 C49 1.362(4)
O9 C70 1.363(4)
O7 C28 1.348(4)
O6 C7 1.347(4)
O10 H10 0.8200
N7 C76 1.346(4)
N7 N8 1.356(4)
N8 C78 1.343(4)
N8 H8 0.8600
N5 C55 1.346(4)
N5 N6 1.358(4)
N6 C57 1.345(4)
N6 H6B 0.8600
N2 C15 1.350(4)
N2 N1 1.353(4)
N2 H2 0.8600
N1 C13 1.337(4)
N3 C34 1.336(4)
N3 N4 1.353(4)
N4 C36 1.352(4)
N4 H4 0.8600
C76 C77 1.396(5)
C76 C75 1.464(5)
C54 C53 1.403(5)
C54 C49 1.412(5)
C54 C55 1.462(5)
C49 C50 1.397(5)
C50 C51 1.379(5)
C50 H50 0.9300
C53 C52 1.369(5)
C53 H53 0.9300
C70 C71 1.395(5)
C70 C75 1.412(5)
C75 C74 1.400(5)
C74 C73 1.375(5)
C74 H74 0.9300
C55 C56 1.401(5)
C56 C57 1.388(5)
C56 H56 0.9300
C57 C58 1.471(5)
C58 C63 1.390(5)
C58 C59 1.399(5)
C59 C60 1.381(5)
C59 H59 0.9300
C77 C78 1.378(5)
C77 H77 0.9300
C78 C79 1.463(5)
C79 C84 1.392(5)
C79 C80 1.395(5)
C84 C83 1.381(6)
C84 H84 0.9300
C67 C68 1.370(5)
C67 C66 1.373(6)
C64A C69 1.382(5)
C64A C65 1.394(5)
C63 C62 1.383(5)
C63 H63 0.9300
C62 C61 1.390(5)
C62 H62 0.9300
C61 C60 1.375(5)
C61 H61 0.9300
C60 H60 0.9300
C52 C51 1.381(5)
C52 H52 0.9300
C51 H51 0.9300
C80 C81 1.375(6)
C80 H80 0.9300
C83 C82 1.374(6)
C83 H83 0.9300
C82 C81 1.374(6)
C82 H82 0.9300
C73 C72 1.374(6)
C73 H73 0.9300
C72 C71 1.385(5)
C72 H72 0.9300
C71 H71 0.9300
C69 C68 1.394(5)
C69 H69 0.9300
C68 H68 0.9300
C7 C8 1.389(5)
C7 C12 1.411(5)
C12 C11 1.402(5)
C12 C13 1.458(5)
C8 C9 1.361(6)
C8 H8A 0.9300
C1 C6 1.381(5)
C1 C2 1.390(5)
C2 C3 1.383(5)
C2 H2A 0.9300
C3 C4 1.361(6)
C3 H3 0.9300
C6 C5 1.390(6)
C6 H6 0.9300
C4 C5 1.374(7)
C5 H5 0.9300
C26 C25 1.375(5)
C26 C27 1.384(5)
C26 H26 0.9300
C25 C24 1.373(5)
C24 C23 1.395(5)
C24 H24 0.9300
C23 C22 1.384(5)
C23 H23 0.9300
C22 C27 1.384(5)
C27 H27 0.9300
C81 H81 0.9300
C47 C46 1.382(5)
C47 C48 1.388(5)
C47 H47 0.9300
C45 C46 1.382(5)
C45 C44 1.390(5)
C45 H45 0.9300
C43 C44 1.389(5)
C43 C48 1.389(5)
C14 C15 1.372(5)
C14 C13 1.405(5)
C14 H14 0.9300
C48 H48 0.9300
C15 C16 1.469(5)
C44 H44 0.9300
C11 C10 1.367(6)
C11 H11A 0.9300
C40 C39 1.369(6)
C40 C41 1.382(6)
C40 H40 0.9300
C39 C38 1.381(6)
C39 H39 0.9300
C38 C37 1.398(5)
C38 H38 0.9300
C37 C42 1.383(5)
C37 C36 1.467(5)
C42 C41 1.383(5)
C42 H42 0.9300
C41 H41 0.9300
C33 C32 1.410(5)
C33 C28 1.419(5)
C33 C34 1.464(5)
C28 C29 1.395(5)
C29 C30 1.377(5)
C29 H29 0.9300
C32 C31 1.371(6)
C32 H32 0.9300
C34 C35 1.392(5)
C36 C35 1.383(5)
C35 H35 0.9300
C10 C9 1.386(6)
C10 H10A 0.9300
C9 H9 0.9300
C65 C66 1.386(5)
C65 H65 0.9300
C30 C31 1.391(6)
C30 H30 0.9300
C31 H31 0.9300
C66 H66 0.9300
C16 C21 1.362(7)
C16 C17 1.370(6)
C17 C18 1.397(6)
C17 H17 0.9300
C18 C19 1.332(7)
C18 H18 0.9300
C19 C20 1.377(7)
C19 H19 0.9300
C20 C21 1.382(7)
C20 H20 0.9300
C21 H21 0.9300
O12 C85 1.355(4)
O12 H12 0.8200
N9 N10 1.340(4)
N9 C91 1.343(4)
N10 C93 1.353(4)
N10 H10B 0.8600
C86 C87 1.375(6)
C86 C85 1.387(5)
C86 H86 0.9300
C87 C88 1.388(6)
C87 H87 0.9300
C88 C89 1.381(6)
C88 H88 0.9300
C90 C89 1.393(5)
C90 C85 1.407(5)
C90 C91 1.469(5)
C91 C92 1.397(5)
C92 C93 1.384(5)
C92 H92 0.9300
C93 C94 1.462(5)
C94 C99 1.382(5)
C94 C95 1.396(5)
C99 C98 1.387(5)
C99 H99 0.9300
C98 C97 1.373(6)
C98 H98 0.9300
C97 C96 1.375(6)
C97 H97 0.9300
C96 C95 1.385(6)
C96 H96 0.9300
C89 H89 0.9300
C95 H95 0.9300
C104 C105 1.370(7)
C104 C103 1.371(7)
C104 H104 0.9300
C105 C100 1.375(7)
C105 C106 1.501(7)
C103 C102 1.356(8)
C103 H103 0.9300
C102 C101 1.377(8)
C102 H102 0.9300
C101 C100 1.382(8)
C101 H101 0.9300
C100 H100 0.9300
C106 H10C 0.9600
C106 H10D 0.9600
C106 H10E 0.9600
C112 C111 1.292(11)
C112 C113 1.325(11)
C112 C107 1.605(14)
C107 C108 1.373(18)
C107 H107 0.9300
C111 C110 1.305(12)
C111 H111 0.9300
C110 C109 1.477(19)
C110 H110 0.9300
C109 C108 1.33(2)
C109 H109 0.9300
C108 H108 0.9300
C113 H11B 0.9600
C113 H11C 0.9600
C113 H11D 0.9600
